data_2001741
loop_
_publ_author_name
'Nielsen, B. B.'
'Frydenvang, K.'
'Larsen, I. K.'

_publ_section_title
;
 Structures of two ribonucleotide reductase inhibitors:
 1-hydroxy-1-methylurea and 1-hydroxy-3-methylurea
;
_journal_issue 5
_journal_name_full 'Acta Crystallographica Section C'
_journal_page_first 1018
_journal_page_last 1022
_journal_paper_doi 10.1107/S0108270192012551
_journal_volume 49
_journal_year 1993
_chemical_formula_moiety 'C2 H6 N2 O2'
_chemical_formula_sum 'C2 H6 N2 O2'
_chemical_formula_weight 90.08
_chemical_name_systematic ' 3-Methyl-1-hydroxyurea'
_chemical_temperature_decomposition 401.0(10)
_space_group_IT_number 14
_symmetry_cell_setting monoclinic
_symmetry_space_group_name_Hall '-P 2yn'
_symmetry_space_group_name_H-M 'P 1 21/n 1'
_cell_angle_alpha 90.0
_cell_angle_beta 101.378(9)
_cell_angle_gamma 90.0
_cell_formula_units_Z 4
_cell_length_a 8.2020(10)
_cell_length_b 7.0810(10)
_cell_length_c 7.3160(10)
_cell_measurement_reflns_used 18
_cell_measurement_temperature 110
_cell_measurement_theta_max 46.14
_cell_measurement_theta_min 35.07
_cell_volume 416.55(10)
_diffrn_ambient_temperature 110
_diffrn_measurement_device 'Enraf-Nonius CAD-4 diffractometer'
_diffrn_measurement_method \w/2\q
_diffrn_radiation_monochromator graphite
_diffrn_radiation_source xray_tube
_diffrn_radiation_type 'Copper K\a'
_diffrn_radiation_wavelength 1.5418
_diffrn_reflns_av_R_equivalents 0.018
_diffrn_reflns_limit_h_max 10
_diffrn_reflns_limit_h_min -10
_diffrn_reflns_limit_k_max 8
_diffrn_reflns_limit_k_min -8
_diffrn_reflns_limit_l_max 9
_diffrn_reflns_limit_l_min -9
_diffrn_reflns_number 3685
_diffrn_reflns_theta_max 75.00
_diffrn_reflns_theta_min 1.00
_diffrn_standards_decay_% -0.9
_diffrn_standards_interval_count 300
_diffrn_standards_interval_time 166
_diffrn_standards_number 2
_exptl_absorpt_coefficient_mu 1.0474
_exptl_absorpt_correction_type none
_exptl_crystal_colour colourless
_exptl_crystal_density_diffrn 1.437
_exptl_crystal_description rectangular
_exptl_crystal_F_000 192
_exptl_crystal_size_max 0.35
_exptl_crystal_size_mid 0.25
_exptl_crystal_size_min 0.20
_refine_diff_density_max 0.284
_refine_diff_density_min -0.482
_refine_ls_goodness_of_fit_obs 1.498
_refine_ls_hydrogen_treatment refall
_refine_ls_matrix_type full
_refine_ls_number_parameters 79
_refine_ls_number_reflns 797
_refine_ls_R_factor_obs 0.046
_refine_ls_shift/esd_max 0.01
_refine_ls_structure_factor_coef F
_refine_ls_weighting_details 'w = 1/[\s^2^(F)+0.0016F^2^]'
_refine_ls_weighting_scheme calc
_refine_ls_wR_factor_obs 0.066
_reflns_number_observed 797
_reflns_number_total 864
_reflns_observed_criterion >3sigma(I)
_cod_data_source_file ab1049.cif
_cod_data_source_block 3_mehu
_cod_depositor_comments
;
The following automatic conversions were performed:

'_chemical_melting_point' tag was changed to
'_chemical_temperature_decomposition' since the value had been given
as '400-402 (decomp.)'. The value was changed to '401.0(10)' - the
average value was taken and precision was estimated.

Automatic conversion script
Id: cif_fix_values 1646 2011-03-28 12:23:43Z adriana 

The following automatic conversions were performed:

'_chemical_melting_point' tag was changed to
'_chemical_temperature_decomposition' since the value had been given
as '400-402 (decomp.)'. The value was changed to '401.0(10)' - the
average value was taken and precision was estimated.

Automatic conversion script
Id: cif_fix_values 1715 2011-07-08 13:25:40Z adriana 

The following automatic conversions were performed:

'_refine_ls_weighting_scheme' value '1/[\s^2^(F)+0.0016F^2^]' was
changed to 'calc'. New tag '_refine_ls_weighting_details' was
created. The value of the new tag was set to 'w =
1/[\s^2^(F)+0.0016F^2^]'.

Automatic conversion script
Id: cif_fix_values 3143 2015-03-26 13:38:13Z robertas 
;
_cod_original_cell_volume 416.5(2)
_cod_original_sg_symbol_H-M 'P 21/N'
_cod_database_code 2001741

loop_
_symmetry_equiv_pos_as_xyz
x,y,z
1/2-x,1/2+y,1/2-z
-x,-y,-z
1/2+x,1/2-y,1/2+z

loop_
_atom_site_aniso_label
_atom_site_aniso_U_11
_atom_site_aniso_U_22
_atom_site_aniso_U_33
_atom_site_aniso_U_12
_atom_site_aniso_U_13
_atom_site_aniso_U_23
_atom_site_aniso_type_symbol
O1 0.0105(3) 0.0189(4) 0.0187(3) 0.0005(3) -0.0025(2) -0.0026(3) O
O2 0.0120(3) 0.0196(4) 0.0208(3) 0.0001(2) -0.0013(2) 0.0050(3) O
N1 0.0093(3) 0.0181(4) 0.0169(3) 0.0003(3) 0.0013(3) 0.0003(3) N
N3 0.0129(3) 0.0197(4) 0.0159(4) 0.0008(3) 0.0017(3) 0.0015(3) N
C2 0.0128(3) 0.0097(4) 0.0181(4) 0.0000(3) 0.0013(3) 0.0005(3) C
C3 0.0262(5) 0.0216(5) 0.0172(5) 0.0004(4) 0.0052(4) 0.0024(4) C

loop_
_atom_site_label
_atom_site_fract_x
_atom_site_fract_y
_atom_site_fract_z
_atom_site_thermal_displace_type
_atom_site_type_symbol
O1 0.37919(8) 0.07270(10) 1.13560(10) Beq O
O2 0.02073(9) 0.11130(10) 0.78810(10) Beq O
N1 0.21100(10) 0.11660(10) 1.05700(10) Beq N
N3 0.29550(10) 0.11880(10) 0.77240(10) Beq N
C2 0.17170(10) 0.11260(10) 0.8656(2) Beq C
C3 0.26590(10) 0.1186(2) 0.5699(2) Beq C
H1 0.146(2) 0.051(2) 1.112(2) Biso H
H3 0.392(2) 0.107(2) 0.835(2) Biso H
H11 0.420(2) 0.171(2) 1.187(2) Biso H
H32 0.357(4) 0.129(3) 0.534(4) Biso H
H31 0.209(3) 0.022(3) 0.514(3) Biso H
H33 0.207(2) 0.229(3) 0.516(3) Biso H

loop_
_atom_type_symbol
_atom_type_description
_atom_type_scat_dispersion_real
_atom_type_scat_dispersion_imag
_atom_type_scat_source
C ? 0.017 0.009 International_Tables_Vol_IV_Table_2.3.1
H ? 0 0 International_Tables_Vol_IV_Table_2.3.1
O ? 0.047 0.032 International_Tables_Vol_IV_Table_2.3.1
N ? 0.029 0.018 International_Tables_Vol_IV_Table_2.3.1

loop_
_geom_angle_atom_site_label_1
_geom_angle_atom_site_label_2
_geom_angle_atom_site_label_3
_geom_angle_site_symmetry_1
_geom_angle_site_symmetry_2
_geom_angle_site_symmetry_3
_geom_angle
_geom_angle_publ_flag
O1 N1 C2 . . . 114.95(8) yes
O2 C2 N1 . . . 118.20(10) yes
O2 C2 N3 . . . 123.60(10) yes
N1 C2 N3 . . . 118.16(8) yes
C2 N3 C3 . . . 122.08(8) yes
O1 H11 O2 . . 4 176(2) yes
N3 H3 O1 . . 3_657 142.0(10) yes
N3 H3 O1 . . . 109.0(10) yes
N1 H1 O2 . . 3_557 174(2) yes
O1 N1 H1 . . . 110.0(10) ?
C2 N3 H3 . . . 117.0(10) ?
C3 N3 H3 . . . 120.0(10) ?
C2 N1 H1 . . . 115.0(10) ?
N3 C3 H32 . . . 110(2) ?
N3 C3 H31 . . . 116.0(10) ?
N3 C3 H33 . . . 113.0(10) ?
N1 O1 H11 . . . 106.0(10) ?

loop_
_geom_bond_atom_site_label_1
_geom_bond_atom_site_label_2
_geom_bond_site_symmetry_1
_geom_bond_site_symmetry_2
_geom_bond_distance
_geom_bond_publ_flag
O1 N1 . . 1.4200(10) yes
N1 C2 . . 1.3740(10) yes
O2 C2 . . 1.2560(10) yes
N3 C2 . . 1.3310(10) yes
N3 C3 . . 1.4530(10) yes
C3 H32 . . 0.84(3) ?
C3 H31 . . 0.88(2) ?
N1 H1 . . 0.86(2) ?
C3 H33 . . 0.96(2) ?
O1 H11 . . 0.83(2) ?
N3 H3 . . 0.840(10) ?

loop_
_geom_contact_atom_site_label_1
_geom_contact_atom_site_label_2
_geom_contact_distance
_geom_contact_site_symmetry_1
_geom_contact_site_symmetry_2
_geom_contact_publ_flag
O1 O2 2.6620(10) . 4 yes
H11 O2 1.83(2) . 4 yes
N3 O1 2.9490(10) . 3_657 yes
H3 O1 2.240(10) . 3_657 yes
N3 O1 2.6300(10) . . yes
H3 O1 2.24(2) . . yes
N1 O2 2.8910(10) . 3_557 yes
H1 O2 2.03(2) . 3_557 yes

loop_
_geom_torsion_atom_site_label_1
_geom_torsion_atom_site_label_2
_geom_torsion_atom_site_label_3
_geom_torsion_atom_site_label_4
_geom_torsion_site_symmetry_1
_geom_torsion_site_symmetry_2
_geom_torsion_site_symmetry_3
_geom_torsion_site_symmetry_4
_geom_torsion
_geom_torsion_publ_flag
O1 N1 C2 O2 . . . . 165.62(8) yes
O1 N1 C2 N3 . . . . -17.30(10) yes
C3 N3 C2 O2 . . . . -2.0(2) yes
C3 N3 C2 N1 . . . . -178.86(9) yes
H3 N3 C2 N1 . . . . 10.0(10) ?
H11 O1 N1 C2 . . . . 114.0(10) ?
H3 N3 C2 O2 . . . . -174.0(10) ?
H11 O1 N1 H1 . . . . -115(2) ?
C2 N3 C3 H32 . . . . 177(2) ?
C2 N3 C3 H31 . . . . -57(2) ?
H1 N1 C2 O2 . . . . 37.0(10) ?
C2 N3 C3 H33 . . . . 64.0(10) ?
H1 N1 C2 N3 . . . . -146.0(10) ?
H3 N3 C3 H32 . . . . -12(2) ?
H3 N3 C3 H31 . . . . 114(2) ?
H3 N3 C3 H33 . . . . -125(2) ?
